data_7704884
loop_
_publ_author_name
'Puttock, Emma V.'
'Sil, Amit'
'Yufit, Dmitry S.'
'Williams, J. A. Gareth'

_publ_section_title
;
 Mono and dinuclear iridium(iii) complexes featuring bis-tridentate
 coordination and Schiff-base bridging ligands: the beneficial effect of a
 second metal ion on luminescence.
;
_journal_issue 30
_journal_name_full 'Dalton transactions (Cambridge, England : 2003)'
_journal_page_first 10463
_journal_page_last 10476
_journal_paper_doi 10.1039/d0dt01964j
_journal_volume 49
_journal_year 2020
_chemical_formula_moiety 'C20 H20 N6 O2'
_chemical_formula_sum 'C20 H20 N6 O2'
_chemical_formula_weight 376.42
_space_group_crystal_system monoclinic
_space_group_IT_number 15
_space_group_name_Hall '-I 2yc'
_space_group_name_H-M_alt 'I 1 2/c 1'
_atom_sites_solution_hydrogens mixed
_atom_sites_solution_primary iterative
_atom_sites_solution_secondary difmap
_audit_creation_date 2016-06-30
_audit_creation_method
;
Olex2 1.2-beta
(compiled 2016.02.19 svn.r3266 for OlexSys, GUI svn.r5155)
;
_audit_update_record
;
2020-06-01 deposited with the CCDC.	2020-07-10 downloaded from the CCDC.
;
_cell_angle_alpha 90
_cell_angle_beta 93.231(7)
_cell_angle_gamma 90
_cell_formula_units_Z 4
_cell_length_a 15.5025(12)
_cell_length_b 10.4734(8)
_cell_length_c 11.3532(9)
_cell_measurement_reflns_used 1607
_cell_measurement_temperature 120.0
_cell_measurement_theta_max 31.4460
_cell_measurement_theta_min 2.3410
_cell_volume 1840.4(2)
_computing_cell_refinement
;
CrysAlisPro, Agilent Technologies,
Version 1.171.37.35h (release 09-02-2015 CrysAlis171 .NET)
(compiled Feb  9 2015,16:26:32)
;
_computing_data_collection
;
CrysAlisPro, Agilent Technologies,
Version 1.171.37.35h (release 09-02-2015 CrysAlis171 .NET)
(compiled Feb  9 2015,16:26:32)
;
_computing_data_reduction
;
CrysAlisPro, Agilent Technologies,
Version 1.171.37.35h (release 09-02-2015 CrysAlis171 .NET)
(compiled Feb  9 2015,16:26:32)
;
_computing_molecular_graphics 'Olex2 (Dolomanov et al., 2009)'
_computing_publication_material 'Olex2 (Dolomanov et al., 2009)'
_computing_structure_refinement 'ShelXL (Sheldrick, 2015)'
_computing_structure_solution
;
Superflip (Palatinus & Chapuis, 2007;Palatinus & van der Lee, 2008;
Palatinus et al., 2012)
;
_diffrn_ambient_temperature 120.0
_diffrn_detector 'CCD plate'
_diffrn_detector_area_resol_mean 8.0756
_diffrn_detector_type Sapphire3
_diffrn_measured_fraction_theta_full 0.999
_diffrn_measured_fraction_theta_max 1.000
_diffrn_measurement_details
;
#__ type_ start__ end____ width___ exp.time_
  1 omega  -32.00   47.00   1.0000   17.5000
omega____ theta____ kappa____ phi______ frames
    -       28.9587  -57.0000  120.0000 79

#__ type_ start__ end____ width___ exp.time_
  2 omega   14.00   71.00   1.0000   17.5000
omega____ theta____ kappa____ phi______ frames
    -       28.9587 -100.0000 -120.0000 57

#__ type_ start__ end____ width___ exp.time_
  3 omega   40.00   67.00   1.0000   17.5000
omega____ theta____ kappa____ phi______ frames
    -       28.9587 -100.0000    0.0000 27

#__ type_ start__ end____ width___ exp.time_
  4 omega   -4.00   71.00   1.0000   17.5000
omega____ theta____ kappa____ phi______ frames
    -       28.9587 -100.0000   90.0000 75

#__ type_ start__ end____ width___ exp.time_
  5 omega   11.00   98.00   1.0000   17.5000
omega____ theta____ kappa____ phi______ frames
    -       28.9587   57.0000    0.0000 87

#__ type_ start__ end____ width___ exp.time_
  6 omega  -43.00   69.00   1.0000   17.5000
omega____ theta____ kappa____ phi______ frames
    -       28.9587  -19.0000 -180.0000 112

#__ type_ start__ end____ width___ exp.time_
  7 omega   -1.00   99.00   1.0000   17.5000
omega____ theta____ kappa____ phi______ frames
    -       28.9587   77.0000   90.0000 100

#__ type_ start__ end____ width___ exp.time_
  8 omega    9.00   98.00   1.0000   17.5000
omega____ theta____ kappa____ phi______ frames
    -       28.9587   57.0000  -60.0000 89

#__ type_ start__ end____ width___ exp.time_
  9 omega   35.00   88.00   1.0000   17.5000
omega____ theta____ kappa____ phi______ frames
    -       28.9587  178.0000   90.0000 53

#__ type_ start__ end____ width___ exp.time_
 10 omega    9.00   98.00   1.0000   17.5000
omega____ theta____ kappa____ phi______ frames
    -       28.9587   57.0000 -150.0000 89
;
_diffrn_measurement_device 'four-circle diffractometer'
_diffrn_measurement_device_type 'Xcalibur, Sapphire3'
_diffrn_measurement_method '\w scans'
_diffrn_orient_matrix_UB_11 -0.0189028000
_diffrn_orient_matrix_UB_12 0.0597339000
_diffrn_orient_matrix_UB_13 0.0127529000
_diffrn_orient_matrix_UB_21 -0.0289812000
_diffrn_orient_matrix_UB_22 -0.0066404000
_diffrn_orient_matrix_UB_23 -0.0502631000
_diffrn_orient_matrix_UB_31 -0.0300277000
_diffrn_orient_matrix_UB_32 -0.0312226000
_diffrn_orient_matrix_UB_33 0.0350462000
_diffrn_radiation_monochromator graphite
_diffrn_radiation_probe x-ray
_diffrn_radiation_type MoK\a
_diffrn_radiation_wavelength 0.71073
_diffrn_reflns_av_R_equivalents 0.1019
_diffrn_reflns_av_unetI/netI 0.0686
_diffrn_reflns_Laue_measured_fraction_full 0.999
_diffrn_reflns_Laue_measured_fraction_max 1.000
_diffrn_reflns_limit_h_max 21
_diffrn_reflns_limit_h_min -21
_diffrn_reflns_limit_k_max 14
_diffrn_reflns_limit_k_min -14
_diffrn_reflns_limit_l_max 15
_diffrn_reflns_limit_l_min -15
_diffrn_reflns_number 15142
_diffrn_reflns_point_group_measured_fraction_full 0.999
_diffrn_reflns_point_group_measured_fraction_max 1.000
_diffrn_reflns_theta_full 25.242
_diffrn_reflns_theta_max 28.993
_diffrn_reflns_theta_min 2.348
_diffrn_source 'Enhance (Mo) X-ray Source'
_exptl_absorpt_coefficient_mu 0.092
_exptl_absorpt_correction_T_max 0.754
_exptl_absorpt_correction_T_min 0.274
_exptl_absorpt_correction_type analytical
_exptl_absorpt_process_details
;
CrysAlisPro, Agilent Technologies,
Version 1.171.37.35h (release 09-02-2015 CrysAlis171 .NET)
(compiled Feb  9 2015,16:26:32)
Analytical numeric absorption correction using a multifaceted crystal
			model based on expressions derived by R.C. Clark & J.S. Reid.
(Clark, R. C. & Reid, J. S. (1995). Acta Cryst. A51, 887-897)
Empirical absorption correction using spherical harmonics,
 implemented in SCALE3 ABSPACK scaling algorithm.
;
_exptl_crystal_colour 'dull yellow'
_exptl_crystal_colour_lustre dull
_exptl_crystal_colour_primary yellow
_exptl_crystal_density_diffrn 1.359
_exptl_crystal_description irregular
_exptl_crystal_F_000 792
_exptl_crystal_size_max 0.32
_exptl_crystal_size_mid 0.1
_exptl_crystal_size_min 0.06
_refine_diff_density_max 0.260
_refine_diff_density_min -0.224
_refine_diff_density_rms 0.052
_refine_ls_extinction_method none
_refine_ls_goodness_of_fit_ref 1.020
_refine_ls_hydrogen_treatment mixed
_refine_ls_matrix_type full
_refine_ls_number_parameters 133
_refine_ls_number_reflns 2446
_refine_ls_number_restraints 0
_refine_ls_restrained_S_all 1.020
_refine_ls_R_factor_all 0.1101
_refine_ls_R_factor_gt 0.0565
_refine_ls_shift/su_max 0.000
_refine_ls_shift/su_mean 0.000
_refine_ls_structure_factor_coef Fsqd
_refine_ls_weighting_details 'w=1/[\s^2^(Fo^2^)+(0.0420P)^2^+0.1500P] where P=(Fo^2^+2Fc^2^)/3'
_refine_ls_weighting_scheme calc
_refine_ls_wR_factor_gt 0.1088
_refine_ls_wR_factor_ref 0.1299
_reflns_Friedel_coverage 0.000
_reflns_number_gt 1438
_reflns_number_total 2446
_reflns_threshold_expression 'I > 2\s(I)'
_cod_data_source_file d0dt01964j2.cif
_cod_data_source_block H2L5_16srv249
_cod_depositor_comments
;Adding full bibliography for 7704880--7704885.cif.

 Adding full bibliography for 7704880--7704885.cif.
;
_cod_original_cell_volume 1840.4(3)
_cod_database_code 7704884
_shelx_space_group_comment
;
The symmetry employed for this shelxl refinement is uniquely defined
by the following loop, which should always be used as a source of
symmetry information in preference to the above space-group names.
They are only intended as comments.
;
_shelx_estimated_absorpt_t_max 0.994
_shelx_estimated_absorpt_t_min 0.971
_reflns_odcompleteness_completeness 100.00
_reflns_odcompleteness_iscentric 1
_reflns_odcompleteness_theta 30.44
_olex2_refinement_description
;
1. Fixed Uiso
 At 1.2 times of:
  All C(H) groups
 At 1.5 times of:
  All C(H,H,H) groups
2.a Aromatic/amide H refined with riding coordinates:
 C2(H2), C3(H3), C5(H5), C8(H8), C9(H9), C10(H10), C11(H11)
2.b Idealised Me refined as rotating group:
 C4(H4A,H4B,H4C)
;
_shelx_shelxl_version_number 2014/7
_olex2_submission_special_instructions 'No special instructions were received'

loop_
_space_group_symop_operation_xyz
'x, y, z'
'-x, y, -z+1/2'
'x+1/2, y+1/2, z+1/2'
'-x+1/2, y+1/2, -z+1'
'-x, -y, -z'
'x, -y, z-1/2'
'-x+1/2, -y+1/2, -z+1/2'
'x+1/2, -y+1/2, z'

loop_
_atom_site_label
_atom_site_type_symbol
_atom_site_fract_x
_atom_site_fract_y
_atom_site_fract_z
_atom_site_U_iso_or_equiv
_atom_site_adp_type
_atom_site_occupancy
_atom_site_site_symmetry_order
_atom_site_calc_flag
_atom_site_refinement_flags_posn
_atom_site_refinement_flags_adp
_atom_site_refinement_flags_occupancy
_atom_site_disorder_assembly
_atom_site_disorder_group
O1 O 0.40564(9) -0.11401(14) 0.30705(12) 0.0400(4) Uani 1 1 d . . . . .
N1 N 0.46655(9) 0.41420(14) 0.34259(13) 0.0249(4) Uani 1 1 d . . . . .
N2 N 0.43000(9) 0.22788(13) 0.43630(13) 0.0230(4) Uani 1 1 d . . . . .
N3 N 0.41328(9) 0.10016(13) 0.42730(12) 0.0212(3) Uani 1 1 d . . . . .
C1 C 0.46638(11) 0.28536(16) 0.34119(15) 0.0202(4) Uani 1 1 d . . . . .
C2 C 0.5000 0.2162(2) 0.2500 0.0210(5) Uani 1 2 d S T P . .
H2 H 0.5000 0.1254 0.2500 0.025 Uiso 1 2 calc RS T P . .
C3 C 0.5000 0.4686(2) 0.2500 0.0254(6) Uani 1 2 d S T P . .
H3 H 0.5000 0.5593 0.2500 0.031 Uiso 1 2 calc RS T P . .
C4 C 0.41273(12) 0.29810(18) 0.54299(15) 0.0270(4) Uani 1 1 d . . . . .
H4A H 0.3504 0.2983 0.5537 0.041 Uiso 1 1 calc GR . . . .
H4B H 0.4332 0.3862 0.5361 0.041 Uiso 1 1 calc GR . . . .
H4C H 0.4429 0.2571 0.6111 0.041 Uiso 1 1 calc GR . . . .
C5 C 0.37973(10) 0.04139(16) 0.51346(15) 0.0219(4) Uani 1 1 d . . . . .
H5 H 0.3688 0.0869 0.5835 0.026 Uiso 1 1 calc R . . . .
C6 C 0.35831(10) -0.09370(17) 0.50495(15) 0.0216(4) Uani 1 1 d . . . . .
C7 C 0.37220(11) -0.16707(17) 0.40409(17) 0.0265(4) Uani 1 1 d . . . . .
C8 C 0.35332(12) -0.29651(19) 0.40225(19) 0.0343(5) Uani 1 1 d . . . . .
H8 H 0.3630 -0.3457 0.3340 0.041 Uiso 1 1 calc R . . . .
C9 C 0.32059(11) -0.35367(18) 0.49920(19) 0.0335(5) Uani 1 1 d . . . . .
H9 H 0.3092 -0.4428 0.4980 0.040 Uiso 1 1 calc R . . . .
C10 C 0.30404(12) -0.2832(2) 0.59843(18) 0.0325(5) Uani 1 1 d . . . . .
H10 H 0.2802 -0.3230 0.6644 0.039 Uiso 1 1 calc R . . . .
C11 C 0.32259(12) -0.15427(18) 0.60028(16) 0.0288(5) Uani 1 1 d . . . . .
H11 H 0.3108 -0.1056 0.6681 0.035 Uiso 1 1 calc R . . . .
H1 H 0.4177(17) -0.023(3) 0.327(2) 0.085(9) Uiso 1 1 d . . . . .

loop_
_atom_site_aniso_label
_atom_site_aniso_U_11
_atom_site_aniso_U_22
_atom_site_aniso_U_33
_atom_site_aniso_U_23
_atom_site_aniso_U_13
_atom_site_aniso_U_12
O1 0.0587(10) 0.0283(8) 0.0350(8) -0.0086(6) 0.0225(7) -0.0123(7)
N1 0.0331(8) 0.0166(8) 0.0248(8) 0.0003(6) 0.0007(7) 0.0014(7)
N2 0.0320(9) 0.0147(8) 0.0227(8) -0.0022(6) 0.0052(7) -0.0008(6)
N3 0.0251(8) 0.0141(8) 0.0243(8) -0.0012(6) 0.0025(6) 0.0003(6)
C1 0.0220(9) 0.0182(9) 0.0202(9) 0.0008(7) -0.0016(7) -0.0008(7)
C2 0.0261(13) 0.0129(12) 0.0242(13) 0.000 0.0036(11) 0.000
C3 0.0383(15) 0.0114(12) 0.0266(14) 0.000 0.0019(12) 0.000
C4 0.0361(11) 0.0206(10) 0.0248(10) -0.0033(8) 0.0058(8) 0.0000(8)
C5 0.0239(9) 0.0212(10) 0.0208(9) -0.0013(7) 0.0020(7) 0.0002(7)
C6 0.0195(9) 0.0216(10) 0.0236(9) 0.0017(8) 0.0016(7) 0.0007(7)
C7 0.0258(9) 0.0218(10) 0.0325(11) 0.0004(8) 0.0077(8) 0.0010(8)
C8 0.0307(11) 0.0233(11) 0.0499(13) -0.0075(9) 0.0118(10) 0.0002(9)
C9 0.0234(10) 0.0183(10) 0.0585(14) 0.0070(9) 0.0003(9) -0.0013(8)
C10 0.0287(10) 0.0321(12) 0.0362(12) 0.0129(9) -0.0025(9) -0.0066(9)
C11 0.0293(10) 0.0277(11) 0.0294(11) 0.0040(8) 0.0009(8) -0.0049(8)

loop_
_atom_type_symbol
_atom_type_description
_atom_type_scat_dispersion_real
_atom_type_scat_dispersion_imag
_atom_type_scat_source
C C 0.0033 0.0016 'International Tables Vol C Tables 4.2.6.8 and 6.1.1.4'
H H 0.0000 0.0000 'International Tables Vol C Tables 4.2.6.8 and 6.1.1.4'
N N 0.0061 0.0033 'International Tables Vol C Tables 4.2.6.8 and 6.1.1.4'
O O 0.0106 0.0060 'International Tables Vol C Tables 4.2.6.8 and 6.1.1.4'

loop_
_exptl_crystal_face_index_h
_exptl_crystal_face_index_k
_exptl_crystal_face_index_l
_exptl_crystal_face_perp_dist
_exptl_oxdiff_crystal_face_indexfrac_h
_exptl_oxdiff_crystal_face_indexfrac_k
_exptl_oxdiff_crystal_face_indexfrac_l
_exptl_oxdiff_crystal_face_x
_exptl_oxdiff_crystal_face_y
_exptl_oxdiff_crystal_face_z
-1 -1 5 0.0116 -0.9998 -1.0001 5.0002 0.0229 -0.2157 0.2365
-2 0 -5 0.0259 -2.0003 0.0002 -5.0002 -0.0259 0.3093 -0.1152
5 2 0 0.0489 5.0001 2.0000 0.0001 0.0249 -0.1582 -0.2126
-5 -2 0 0.0489 -5.0001 -2.0000 -0.0001 -0.0249 0.1582 0.2126
-5 0 2 0.0521 -5.0000 -0.0000 2.0000 0.1200 0.0444 0.2202
5 0 -2 0.0521 5.0000 0.0000 -2.0000 -0.1200 -0.0444 -0.2202
5 4 -4 0.0604 4.9999 4.0001 -4.0001 0.0934 0.0296 -0.4152
-5 -4 4 0.0604 -4.9999 -4.0001 4.0001 -0.0934 -0.0296 0.4152

loop_
_geom_angle_atom_site_label_1
_geom_angle_atom_site_label_2
_geom_angle_atom_site_label_3
_geom_angle
_geom_angle_site_symmetry_1
_geom_angle_site_symmetry_3
_geom_angle_publ_flag
C7 O1 H1 106.6(14) . . ?
C3 N1 C1 114.86(16) . . ?
N3 N2 C1 116.86(13) . . ?
N3 N2 C4 120.96(14) . . ?
C1 N2 C4 122.14(14) . . ?
C5 N3 N2 119.59(14) . . ?
N1 C1 N2 115.24(15) . . ?
N1 C1 C2 122.00(16) . . ?
N2 C1 C2 122.76(16) . . ?
C1 C2 C1 117.1(2) . 2_655 ?
C1 C2 H2 121.5 . . ?
C1 C2 H2 121.5 2_655 . ?
N1 C3 N1 129.2(2) 2_655 . ?
N1 C3 H3 115.4 2_655 . ?
N1 C3 H3 115.4 . . ?
N2 C4 H4A 109.5 . . ?
N2 C4 H4B 109.5 . . ?
N2 C4 H4C 109.5 . . ?
H4A C4 H4B 109.5 . . ?
H4A C4 H4C 109.5 . . ?
H4B C4 H4C 109.5 . . ?
N3 C5 H5 119.5 . . ?
N3 C5 C6 120.92(16) . . ?
C6 C5 H5 119.5 . . ?
C7 C6 C5 122.73(15) . . ?
C11 C6 C5 119.30(16) . . ?
C11 C6 C7 117.97(17) . . ?
O1 C7 C6 121.24(16) . . ?
O1 C7 C8 118.44(17) . . ?
C8 C7 C6 120.31(17) . . ?
C7 C8 H8 120.0 . . ?
C9 C8 C7 120.05(19) . . ?
C9 C8 H8 120.0 . . ?
C8 C9 H9 119.5 . . ?
C8 C9 C10 120.91(18) . . ?
C10 C9 H9 119.5 . . ?
C9 C10 H10 120.5 . . ?
C11 C10 C9 119.10(17) . . ?
C11 C10 H10 120.5 . . ?
C6 C11 H11 119.2 . . ?
C10 C11 C6 121.62(18) . . ?
C10 C11 H11 119.2 . . ?

loop_
_geom_bond_atom_site_label_1
_geom_bond_atom_site_label_2
_geom_bond_distance
_geom_bond_site_symmetry_2
_geom_bond_publ_flag
O1 C7 1.362(2) . ?
O1 H1 0.99(3) . ?
N1 C1 1.349(2) . ?
N1 C3 1.3265(17) . ?
N2 N3 1.3652(19) . ?
N2 C1 1.384(2) . ?
N2 C4 1.455(2) . ?
N3 C5 1.290(2) . ?
C1 C2 1.389(2) . ?
C2 C1 1.389(2) 2_655 ?
C2 H2 0.9500 . ?
C3 N1 1.3265(17) 2_655 ?
C3 H3 0.9500 . ?
C4 H4A 0.9800 . ?
C4 H4B 0.9800 . ?
C4 H4C 0.9800 . ?
C5 H5 0.9500 . ?
C5 C6 1.455(2) . ?
C6 C7 1.406(2) . ?
C6 C11 1.396(2) . ?
C7 C8 1.387(3) . ?
C8 H8 0.9500 . ?
C8 C9 1.375(3) . ?
C9 H9 0.9500 . ?
C9 C10 1.383(3) . ?
C10 H10 0.9500 . ?
C10 C11 1.381(3) . ?
C11 H11 0.9500 . ?

loop_
_geom_hbond_atom_site_label_D
_geom_hbond_atom_site_label_H
_geom_hbond_atom_site_label_A
_geom_hbond_distance_DH
_geom_hbond_distance_HA
_geom_hbond_distance_DA
_geom_hbond_angle_DHA
_geom_hbond_site_symmetry_A
O1 H1 N3 0.99(3) 1.73(3) 2.6251(19) 148(2) .

loop_
_geom_torsion_atom_site_label_1
_geom_torsion_atom_site_label_2
_geom_torsion_atom_site_label_3
_geom_torsion_atom_site_label_4
_geom_torsion
_geom_torsion_site_symmetry_1
_geom_torsion_site_symmetry_2
_geom_torsion_site_symmetry_3
_geom_torsion_site_symmetry_4
_geom_torsion_publ_flag
N1 C1 N2 N3 167.62(14) . . . . ?
C1 N2 N3 C5 179.71(15) . . . . ?
C2 C1 N2 N3 -12.0(2) . . . . ?
C2 C1 N2 C4 165.98(14) . . . . ?
C4 N2 N3 C5 1.7(2) . . . . ?
C4 N2 C1 N1 -14.4(2) . . . . ?
C6 C5 N3 N2 177.81(15) . . . . ?
C7 C6 C5 N3 -0.3(3) . . . . ?
C11 C6 C5 N3 179.59(16) . . . . ?
